data_7204271
loop_
_publ_author_name
'Ryukichi Takagi'
'Miki Hashizume'
'Minoru Nakamura'
'Shahnaz Begum'
'Yoshikazu Hiraga'
'Satoshi Kojima'
'Katsuo Ohkata'

_publ_section_title
;
 Stereochemical considerations on the stereoselective cyclopropanation
 reactions of 3-aryl-2-phosphonoacrylates induced by the
 (&#x2212;)-8-phenylmenthyl group as a chiral auxiliary
;
_journal_issue 2
_journal_name_full 'J. Chem. Soc., Perkin Trans. 1'
_journal_page_first 179
_journal_page_last 190
_journal_paper_doi 10.1039/b108925k
_journal_year 2002
_chemical_formula_moiety 'C31 H43 O6 P '
_chemical_formula_sum 'C31 H43 O6 P'
_chemical_formula_weight 542.65
_chemical_melting_point 103.0(10)
_space_group_IT_number 19
_symmetry_cell_setting orthorhombic
_symmetry_Int_Tables_number 19
_symmetry_space_group_name_Hall 'P 2ac 2ab'
_symmetry_space_group_name_H-M 'P 21 21 21'
_cell_angle_alpha 90
_cell_angle_beta 90
_cell_angle_gamma 90
_cell_formula_units_Z 4
_cell_length_a 9.4830(3)
_cell_length_b 13.9840(4)
_cell_length_c 23.2390(6)
_cell_measurement_temperature 298
_cell_volume 3081.73(15)
_computing_data_reduction 'teXsan Ver. 1.11'
_computing_publication_material 'teXsan Ver. 1.11'
_computing_structure_refinement 'teXsan Ver. 1.10'
_computing_structure_solution SIR92
_diffrn_measured_fraction_theta_full 0.9934
_diffrn_measured_fraction_theta_max 0.9934
_diffrn_measurement_device_type 'MacScienece DIP2030'
_diffrn_radiation_type 'Mo K\a'
_diffrn_radiation_wavelength 0.7107
_diffrn_reflns_limit_h_max 12
_diffrn_reflns_limit_h_min 0
_diffrn_reflns_limit_k_max 18
_diffrn_reflns_limit_k_min 0
_diffrn_reflns_limit_l_max 30
_diffrn_reflns_limit_l_min 0
_diffrn_reflns_number 4088
_diffrn_reflns_theta_full 27.84
_diffrn_reflns_theta_max 27.84
_exptl_absorpt_coefficient_mu 0.128
_exptl_absorpt_correction_type none
_exptl_crystal_colour colorless
_exptl_crystal_density_diffrn 1.170
_exptl_crystal_density_method 'not measured'
_exptl_crystal_description plate
_exptl_crystal_size_max 0.50
_exptl_crystal_size_mid 0.30
_exptl_crystal_size_min 0.15
_refine_diff_density_max 0.60
_refine_diff_density_min -0.26
_refine_ls_abs_structure_Flack 1.4(3)
_refine_ls_extinction_method none
_refine_ls_goodness_of_fit_ref 1.491
_refine_ls_hydrogen_treatment noref
_refine_ls_number_parameters 344
_refine_ls_number_reflns 2650
_refine_ls_R_factor_gt 0.0805
_refine_ls_shift/su_max 0.3420
_refine_ls_structure_factor_coef F
_refine_ls_weighting_details 'w = 1/[\s^2^(Fo) + 0.01000|Fo|^2^]'
_refine_ls_weighting_scheme calc
_refine_ls_wR_factor_ref 0.1477
_reflns_number_gt 2650
_reflns_number_total 4088
_reflns_threshold_expression F^2^>5.0\s(F^2^)
_cod_data_source_file b108925k.txt
_cod_data_source_block cyclopropane-phosphoryl-Ph
_cod_depositor_comments
;
The following automatic conversions were performed:

'_chemical_melting_point' value '102-104' was changed to '103.0(10)'
- the average value was taken and precision was estimated.

Automatic conversion script
Id: cif_fix_values 1569 2011-02-09 13:29:24Z adriana 
;
_cod_original_cell_volume 3081.7(2)
_cod_original_sg_symbol_H-M 'P 21 21 21   '
_cod_original_formula_sum 'C31 H43 O6 P '
_cod_database_code 7204271

loop_
_symmetry_equiv_pos_as_xyz
x,y,z
1/2-x,-y,1/2+z
1/2+x,1/2-y,-z
-x,1/2+y,1/2-z

loop_
_atom_site_label
_atom_site_type_symbol
_atom_site_fract_x
_atom_site_fract_y
_atom_site_fract_z
_atom_site_U_iso_or_equiv
_atom_site_adp_type
_atom_site_occupancy
_atom_site_calc_flag
_atom_site_refinement_flags
_atom_site_disorder_assembly
_atom_site_disorder_group
P(1) P 1.1849(2) 0.2373(1) 0.61471(7) 0.0633(4) Uani 1.00 d . . .
O(1) O 1.1359(7) 0.2156(4) 0.5512(2) 0.090(2) Uani 1.00 d . . .
O(2) O 1.3472(6) 0.2553(4) 0.6078(3) 0.086(1) Uani 1.00 d . . .
O(3) O 1.1501(8) 0.1649(3) 0.6577(3) 0.093(2) Uani 1.00 d . . .
O(4) O 0.9227(4) 0.4269(3) 0.6744(1) 0.0419(7) Uani 1.00 d . . .
O(5) O 0.8852(5) 0.3022(4) 0.6154(3) 0.094(2) Uani 1.00 d . . .
O(6) O 0.8569(7) 0.7278(4) 0.4972(2) 0.092(2) Uani 1.00 d . . .
C(1) C 1.1194(6) 0.3543(4) 0.6305(2) 0.048(1) Uani 1.00 d . . .
C(2) C 1.1905(6) 0.4409(4) 0.6002(2) 0.047(1) Uani 1.00 d . . .
C(3) C 1.2124(5) 0.4263(4) 0.6629(2) 0.047(1) Uani 1.00 d . . .
C(4) C 1.018(2) 0.143(1) 0.5399(8) 0.162(6) Uani 1.00 d . . .
C(5) C 1.045(3) 0.073(1) 0.5078(9) 0.223(10) Uani 1.00 d . . .
C(6) C 1.427(1) 0.174(1) 0.594(1) 0.205(7) Uani 1.00 d . . .
C(7) C 1.565(2) 0.172(1) 0.6122(7) 0.137(5) Uani 1.00 d . . .
C(8) C 0.9649(6) 0.3583(4) 0.6388(2) 0.049(1) Uani 1.00 d . . .
C(9) C 0.7722(5) 0.4426(4) 0.6824(2) 0.0449(10) Uani 1.00 d . . .
C(10) C 0.7391(5) 0.4592(4) 0.7451(2) 0.046(1) Uani 1.00 d . . .
C(11) C 0.5815(6) 0.4815(5) 0.7499(3) 0.058(1) Uani 1.00 d . . .
C(12) C 0.5355(6) 0.5637(5) 0.7123(3) 0.059(1) Uani 1.00 d . . .
C(13) C 0.5732(6) 0.5496(5) 0.6491(3) 0.057(1) Uani 1.00 d . . .
C(14) C 0.7292(5) 0.5282(4) 0.6447(2) 0.051(1) Uani 1.00 d . . .
C(15) C 0.7891(6) 0.3749(5) 0.7865(2) 0.053(1) Uani 1.00 d . . .
C(16) C 0.9503(6) 0.3751(5) 0.7930(2) 0.058(1) Uani 1.00 d . . .
C(17) C 1.0348(8) 0.2965(6) 0.7791(3) 0.072(2) Uani 1.00 d . . .
C(18) C 1.1774(10) 0.2989(9) 0.7894(4) 0.099(2) Uani 1.00 d . . .
C(19) C 1.2394(8) 0.377(1) 0.8136(4) 0.104(3) Uani 1.00 d . . .
C(20) C 1.1613(8) 0.4555(10) 0.8271(4) 0.099(3) Uani 1.00 d . . .
C(21) C 1.0141(7) 0.4573(6) 0.8166(3) 0.073(2) Uani 1.00 d . . .
C(22) C 0.7368(8) 0.2773(6) 0.7637(3) 0.073(2) Uani 1.00 d . . .
C(23) C 0.7285(8) 0.3910(7) 0.8484(3) 0.082(2) Uani 1.00 d . . .
C(24) C 0.5324(8) 0.6363(6) 0.6128(3) 0.074(2) Uani 1.00 d . . .
C(25) C 1.1017(6) 0.5188(4) 0.5756(2) 0.047(1) Uani 1.00 d . . .
C(26) C 1.0368(10) 0.5070(5) 0.5219(2) 0.071(2) Uani 1.00 d . . .
C(27) C 0.9564(9) 0.5763(5) 0.4986(2) 0.074(2) Uani 1.00 d . . .
C(28) C 0.9390(8) 0.6630(5) 0.5261(2) 0.064(1) Uani 1.00 d . . .
C(29) C 1.0026(7) 0.6780(4) 0.5785(2) 0.059(1) Uani 1.00 d . . .
C(30) C 1.0826(6) 0.6062(4) 0.6027(2) 0.052(1) Uani 1.00 d . . .
C(31) C 0.829(1) 0.8163(7) 0.5250(4) 0.102(3) Uani 1.00 d . . .
H(2) H 1.2695 0.4248 0.5771 0.0553 Uiso 1.00 calc . . .
H(3A) H 1.3030 0.4072 0.6772 0.0560 Uiso 1.00 calc . . .
H(3B) H 1.1714 0.4694 0.6902 0.0560 Uiso 1.00 calc . . .
H(4A) H 0.9881 0.1140 0.5767 0.1871 Uiso 1.00 calc . . .
H(4B) H 0.9368 0.1729 0.5241 0.1871 Uiso 1.00 calc . . .
H(5A) H 0.9722 0.0309 0.5032 0.2104 Uiso 1.00 calc . . .
H(5B) H 1.0756 0.0985 0.4713 0.2104 Uiso 1.00 calc . . .
H(5C) H 1.1272 0.0397 0.5239 0.2104 Uiso 1.00 calc . . .
H(6A) H 1.3769 0.1153 0.6041 0.2550 Uiso 1.00 calc . . .
H(6B) H 1.4303 0.1684 0.5497 0.2550 Uiso 1.00 calc . . .
H(7A) H 1.6103 0.1152 0.6016 0.1842 Uiso 1.00 calc . . .
H(7B) H 1.6108 0.2261 0.5994 0.1842 Uiso 1.00 calc . . .
H(7C) H 1.5572 0.1736 0.6540 0.1842 Uiso 1.00 calc . . .
H(9) H 0.7217 0.3880 0.6697 0.0534 Uiso 1.00 calc . . .
H(10) H 0.7888 0.5152 0.7565 0.0528 Uiso 1.00 calc . . .
H(11A) H 0.5291 0.4265 0.7382 0.0695 Uiso 1.00 calc . . .
H(11B) H 0.5591 0.4967 0.7884 0.0695 Uiso 1.00 calc . . .
H(12A) H 0.4357 0.5709 0.7158 0.0699 Uiso 1.00 calc . . .
H(12B) H 0.5802 0.6202 0.7257 0.0699 Uiso 1.00 calc . . .
H(13) H 0.5212 0.4952 0.6348 0.0665 Uiso 1.00 calc . . .
H(14A) H 0.7813 0.5825 0.6570 0.0613 Uiso 1.00 calc . . .
H(14B) H 0.7532 0.5136 0.6059 0.0613 Uiso 1.00 calc . . .
H(17) H 0.9915 0.2409 0.7617 0.0871 Uiso 1.00 calc . . .
H(18) H 1.2324 0.2406 0.7785 0.1202 Uiso 1.00 calc . . .
H(19) H 1.3383 0.3773 0.8230 0.1242 Uiso 1.00 calc . . .
H(20) H 1.2057 0.5135 0.8428 0.1186 Uiso 1.00 calc . . .
H(21) H 0.9584 0.5156 0.8245 0.0896 Uiso 1.00 calc . . .
H(22A) H 0.6372 0.2779 0.7589 0.0855 Uiso 1.00 calc . . .
H(22B) H 0.7790 0.2643 0.7267 0.0855 Uiso 1.00 calc . . .
H(22C) H 0.7625 0.2275 0.7893 0.0855 Uiso 1.00 calc . . .
H(23A) H 0.7603 0.4526 0.8628 0.1023 Uiso 1.00 calc . . .
H(23B) H 0.6273 0.3936 0.8470 0.1023 Uiso 1.00 calc . . .
H(23C) H 0.7575 0.3431 0.8737 0.1023 Uiso 1.00 calc . . .
H(24A) H 0.5831 0.6917 0.6267 0.0910 Uiso 1.00 calc . . .
H(24B) H 0.5563 0.6268 0.5737 0.0910 Uiso 1.00 calc . . .
H(24C) H 0.4342 0.6493 0.6160 0.0910 Uiso 1.00 calc . . .
H(26) H 1.0533 0.4497 0.5009 0.0858 Uiso 1.00 calc . . .
H(27) H 0.9124 0.5647 0.4617 0.0896 Uiso 1.00 calc . . .
H(29) H 0.9906 0.7373 0.5977 0.0678 Uiso 1.00 calc . . .
H(30) H 1.1274 0.6170 0.6392 0.0620 Uiso 1.00 calc . . .
H(31A) H 0.9173 0.8501 0.5320 0.1203 Uiso 1.00 calc . . .
H(31B) H 0.7724 0.8574 0.5013 0.1203 Uiso 1.00 calc . . .
H(31C) H 0.7834 0.8081 0.5609 0.1203 Uiso 1.00 calc . . .

loop_
_atom_site_aniso_label
_atom_site_aniso_U_11
_atom_site_aniso_U_22
_atom_site_aniso_U_33
_atom_site_aniso_U_12
_atom_site_aniso_U_13
_atom_site_aniso_U_23
P(1) 0.0749(10) 0.0483(7) 0.0668(8) 0.0120(7) 0.0058(8) -0.0076(7)
O(1) 0.117(4) 0.086(3) 0.067(2) 0.028(3) 0.006(2) -0.031(3)
O(2) 0.072(2) 0.087(3) 0.098(3) 0.014(2) 0.004(3) -0.002(3)
O(3) 0.134(5) 0.049(2) 0.095(3) 0.000(3) 0.014(4) 0.010(2)
O(4) 0.038(1) 0.045(2) 0.043(1) -0.005(1) 0.003(1) -0.002(1)
O(5) 0.052(2) 0.102(4) 0.128(4) -0.029(2) 0.009(3) -0.075(4)
O(6) 0.125(5) 0.076(3) 0.076(3) 0.016(3) -0.028(3) 0.026(2)
C(1) 0.048(2) 0.042(2) 0.052(2) -0.007(2) 0.006(2) -0.004(2)
C(2) 0.045(2) 0.047(2) 0.049(2) -0.008(2) 0.009(2) 0.001(2)
C(3) 0.035(2) 0.056(3) 0.050(2) -0.003(2) -0.008(2) -0.005(2)
C(4) 0.17(1) 0.129(9) 0.19(1) -0.046(8) -0.07(1) -0.040(8)
C(5) 0.27(2) 0.17(1) 0.22(2) 0.04(2) -0.12(2) -0.11(1)
C(6) 0.110(8) 0.15(1) 0.35(3) 0.092(9) -0.03(1) -0.13(1)
C(7) 0.120(7) 0.133(10) 0.16(1) 0.040(8) -0.003(8) -0.006(9)
C(8) 0.047(2) 0.046(2) 0.054(2) 0.000(2) 0.005(2) -0.003(2)
C(9) 0.035(2) 0.052(2) 0.048(2) -0.007(2) 0.002(2) -0.002(2)
C(10) 0.037(2) 0.053(3) 0.046(2) -0.006(2) 0.001(2) 0.000(2)
C(11) 0.038(2) 0.069(3) 0.067(3) -0.003(2) 0.015(2) 0.006(3)
C(12) 0.038(2) 0.070(3) 0.070(2) 0.008(3) 0.004(2) 0.000(3)
C(13) 0.041(2) 0.064(3) 0.065(2) -0.001(2) -0.002(2) -0.004(2)
C(14) 0.043(2) 0.061(3) 0.048(2) -0.001(2) 0.001(2) 0.008(2)
C(15) 0.047(2) 0.066(3) 0.047(2) -0.006(2) 0.006(2) 0.013(2)
C(16) 0.049(2) 0.080(3) 0.044(2) 0.006(2) 0.004(2) 0.014(2)
C(17) 0.069(3) 0.076(4) 0.070(3) 0.020(3) 0.016(3) 0.030(3)
C(18) 0.067(3) 0.138(7) 0.093(5) 0.039(4) 0.017(4) 0.059(5)
C(19) 0.043(3) 0.178(8) 0.089(5) 0.003(4) -0.004(3) 0.047(5)
C(20) 0.055(3) 0.163(8) 0.081(4) -0.024(4) -0.017(3) 0.010(5)
C(21) 0.053(3) 0.094(4) 0.070(3) -0.003(3) -0.006(3) -0.009(3)
C(22) 0.077(4) 0.062(3) 0.082(4) -0.020(3) -0.008(3) 0.022(3)
C(23) 0.067(4) 0.133(7) 0.047(2) 0.015(5) 0.014(3) 0.024(4)
C(24) 0.070(4) 0.076(4) 0.077(4) 0.018(3) -0.006(3) 0.010(3)
C(25) 0.050(2) 0.048(2) 0.042(2) -0.008(2) 0.006(2) 0.004(2)
C(26) 0.108(5) 0.058(3) 0.047(2) -0.002(3) -0.017(3) -0.014(2)
C(27) 0.102(5) 0.072(3) 0.049(3) -0.004(3) -0.024(3) 0.003(2)
C(28) 0.075(4) 0.070(3) 0.048(2) -0.009(3) -0.001(2) 0.013(2)
C(29) 0.078(4) 0.047(3) 0.051(2) -0.003(3) -0.001(2) -0.002(2)
C(30) 0.065(3) 0.050(2) 0.041(2) -0.009(2) -0.001(2) -0.006(2)
C(31) 0.130(8) 0.083(4) 0.092(5) 0.029(6) -0.003(5) 0.013(4)

loop_
_atom_type_symbol
_atom_type_description
_atom_type_scat_dispersion_real
_atom_type_scat_dispersion_imag
_atom_type_scat_source
C C 0.003 0.002
;International Tables for Crystallography
(1992, Vol. C, Tables 4.2.6.8 and 6.1.1.1)
;
H H 0.000 0.000
;International Tables for Crystallography
(1992, Vol. C, Table 6.1.1.2)
;
O O 0.011 0.006
;International Tables for Crystallography
(1992, Vol. C, Tables 4.2.6.8 and 6.1.1.1)
;
P P 0.102 0.094
;International Tables for Crystallography
(1992, Vol. C, Tables 4.2.6.8 and 6.1.1.1)
;

loop_
_geom_angle_atom_site_label_1
_geom_angle_atom_site_label_2
_geom_angle_atom_site_label_3
_geom_angle
_geom_angle_site_symmetry_1
_geom_angle_site_symmetry_2
_geom_angle_site_symmetry_3
_geom_angle_publ_flag
O(1) P(1) O(2) 103.0(4) . . . yes
O(1) P(1) O(3) 116.1(4) . . . yes
O(1) P(1) C(1) 105.4(3) . . . yes
O(2) P(1) O(3) 113.8(5) . . . yes
O(2) P(1) C(1) 102.4(4) . . . yes
O(3) P(1) C(1) 114.5(3) . . . yes
P(1) O(1) C(4) 120.2(10) . . . yes
P(1) O(2) C(6) 114(1) . . . yes
C(8) O(4) C(9) 118.9(5) . . . yes
C(28) O(6) C(31) 117.4(8) . . . yes
P(1) C(1) C(2) 118.0(4) . . . yes
P(1) C(1) C(3) 120.1(5) . . . yes
P(1) C(1) C(8) 113.9(5) . . . yes
C(2) C(1) C(3) 57.5(4) . . . yes
C(2) C(1) C(8) 117.4(6) . . . yes
C(3) C(1) C(8) 118.8(6) . . . yes
C(1) C(2) C(3) 60.6(4) . . . yes
C(1) C(2) C(25) 119.9(6) . . . yes
C(3) C(2) C(25) 123.8(6) . . . yes
C(1) C(3) C(2) 61.9(4) . . . yes
O(1) C(4) C(5) 117(2) . . . yes
O(2) C(6) C(7) 117(1) . . . yes
O(4) C(8) O(5) 123.9(6) . . . yes
O(4) C(8) C(1) 113.9(6) . . . yes
O(5) C(8) C(1) 122.2(6) . . . yes
O(4) C(9) C(10) 110.5(5) . . . yes
O(4) C(9) C(14) 107.7(5) . . . yes
C(10) C(9) C(14) 112.0(5) . . . yes
C(9) C(10) C(11) 107.7(5) . . . yes
C(9) C(10) C(15) 114.0(5) . . . yes
C(11) C(10) C(15) 113.5(5) . . . yes
C(10) C(11) C(12) 113.3(5) . . . yes
C(11) C(12) C(13) 113.1(6) . . . yes
C(12) C(13) C(14) 108.6(6) . . . yes
C(12) C(13) C(24) 111.8(7) . . . yes
C(14) C(13) C(24) 111.6(6) . . . yes
C(9) C(14) C(13) 112.0(5) . . . yes
C(10) C(15) C(16) 110.8(5) . . . yes
C(10) C(15) C(22) 110.5(5) . . . yes
C(10) C(15) C(23) 109.8(6) . . . yes
C(16) C(15) C(22) 110.8(7) . . . yes
C(16) C(15) C(23) 105.9(6) . . . yes
C(22) C(15) C(23) 108.9(7) . . . yes
C(15) C(16) C(17) 123.1(8) . . . yes
C(15) C(16) C(21) 117.9(7) . . . yes
C(17) C(16) C(21) 119.0(8) . . . yes
C(16) C(17) C(18) 120(1) . . . yes
C(17) C(18) C(19) 121(1) . . . yes
C(18) C(19) C(20) 120.4(9) . . . yes
C(19) C(20) C(21) 120(1) . . . yes
C(16) C(21) C(20) 118(1) . . . yes
C(2) C(25) C(26) 120.1(6) . . . yes
C(2) C(25) C(30) 123.0(6) . . . yes
C(26) C(25) C(30) 116.8(7) . . . yes
C(25) C(26) C(27) 121.4(7) . . . yes
C(26) C(27) C(28) 120.9(6) . . . yes
O(6) C(28) C(27) 115.0(7) . . . yes
O(6) C(28) C(29) 125.6(8) . . . yes
C(27) C(28) C(29) 119.4(7) . . . yes
C(28) C(29) C(30) 119.6(6) . . . yes
C(25) C(30) C(29) 121.8(6) . . . yes

loop_
_geom_bond_atom_site_label_1
_geom_bond_atom_site_label_2
_geom_bond_distance
_geom_bond_site_symmetry_1
_geom_bond_site_symmetry_2
_geom_bond_publ_flag
P(1) O(1) 1.576(7) . . yes
P(1) O(2) 1.568(7) . . yes
P(1) O(3) 1.460(7) . . yes
P(1) C(1) 1.789(7) . . yes
O(1) C(4) 1.53(2) . . yes
O(2) C(6) 1.40(1) . . yes
O(4) C(8) 1.328(8) . . yes
O(4) C(9) 1.456(7) . . yes
O(5) C(8) 1.217(9) . . yes
O(6) C(28) 1.37(1) . . yes
O(6) C(31) 1.42(1) . . yes
C(1) C(2) 1.555(9) . . yes
C(1) C(3) 1.535(9) . . yes
C(1) C(8) 1.479(9) . . yes
C(2) C(3) 1.485(8) . . yes
C(2) C(25) 1.490(10) . . yes
C(4) C(5) 1.25(3) . . yes
C(6) C(7) 1.38(3) . . yes
C(9) C(10) 1.508(8) . . yes
C(9) C(14) 1.539(9) . . yes
C(10) C(11) 1.531(8) . . yes
C(10) C(15) 1.592(9) . . yes
C(11) C(12) 1.51(1) . . yes
C(12) C(13) 1.52(1) . . yes
C(13) C(14) 1.513(9) . . yes
C(13) C(24) 1.53(1) . . yes
C(15) C(16) 1.536(9) . . yes
C(15) C(22) 1.55(1) . . yes
C(15) C(23) 1.565(9) . . yes
C(16) C(17) 1.40(1) . . yes
C(16) C(21) 1.41(1) . . yes
C(17) C(18) 1.37(2) . . yes
C(18) C(19) 1.36(2) . . yes
C(19) C(20) 1.36(2) . . yes
C(20) C(21) 1.42(1) . . yes
C(25) C(26) 1.402(9) . . yes
C(25) C(30) 1.386(10) . . yes
C(26) C(27) 1.35(1) . . yes
C(27) C(28) 1.38(1) . . yes
C(28) C(29) 1.375(10) . . yes
C(29) C(30) 1.38(1) . . yes

loop_
_geom_contact_atom_site_label_1
_geom_contact_atom_site_label_2
_geom_contact_distance
_geom_contact_site_symmetry_1
_geom_contact_site_symmetry_2
_geom_contact_publ_flag
O(3) C(21) 3.35(1) . 4_746 ?
O(5) C(7) 3.54(2) . 1_455 ?
O(6) C(24) 3.60(1) . 3_566 ?

loop_
_geom_torsion_atom_site_label_1
_geom_torsion_atom_site_label_2
_geom_torsion_atom_site_label_3
_geom_torsion_atom_site_label_4
_geom_torsion
_geom_torsion_site_symmetry_1
_geom_torsion_site_symmetry_2
_geom_torsion_site_symmetry_3
_geom_torsion_site_symmetry_4
_geom_torsion_publ_flag
P(1) O(1) C(4) C(5) -122(1) . . . . yes
P(1) O(2) C(6) C(7) -151(2) . . . . yes
P(1) C(1) C(2) C(3) -109.5(6) . . . . yes
P(1) C(1) C(2) C(25) 136.2(5) . . . . yes
P(1) C(1) C(3) C(2) 105.9(5) . . . . yes
P(1) C(1) C(8) O(4) 150.8(4) . . . . yes
P(1) C(1) C(8) O(5) -28(1) . . . . yes
O(1) P(1) O(2) C(6) -69(1) . . . . yes
O(1) P(1) C(1) C(2) -71.4(6) . . . . yes
O(1) P(1) C(1) C(3) -138.1(5) . . . . yes
O(1) P(1) C(1) C(8) 72.1(6) . . . . yes
O(2) P(1) O(1) C(4) 145(1) . . . . yes
O(2) P(1) C(1) C(2) 36.0(6) . . . . yes
O(2) P(1) C(1) C(3) -30.7(6) . . . . yes
O(2) P(1) C(1) C(8) 179.5(5) . . . . yes
O(3) P(1) O(1) C(4) 20(1) . . . . yes
O(3) P(1) O(2) C(6) 56(1) . . . . yes
O(3) P(1) C(1) C(2) 159.7(6) . . . . yes
O(3) P(1) C(1) C(3) 93.0(6) . . . . yes
O(3) P(1) C(1) C(8) -56.8(7) . . . . yes
O(4) C(8) C(1) C(2) -65.4(7) . . . . yes
O(4) C(8) C(1) C(3) 0.6(9) . . . . yes
O(4) C(9) C(10) C(11) 176.3(5) . . . . yes
O(4) C(9) C(10) C(15) -56.8(7) . . . . yes
O(4) C(9) C(14) C(13) 179.0(5) . . . . yes
O(5) C(8) O(4) C(9) -5(1) . . . . yes
O(5) C(8) C(1) C(2) 115.5(9) . . . . yes
O(5) C(8) C(1) C(3) -178.5(8) . . . . yes
O(6) C(28) C(27) C(26) 178.8(9) . . . . yes
O(6) C(28) C(29) C(30) 180.0(8) . . . . yes
C(1) P(1) O(1) C(4) -107(1) . . . . yes
C(1) P(1) O(2) C(6) -179(1) . . . . yes
C(1) C(2) C(25) C(26) -80.1(8) . . . . yes
C(1) C(2) C(25) C(30) 102.1(7) . . . . yes
C(1) C(3) C(2) C(25) 108.1(7) . . . . yes
C(1) C(8) O(4) C(9) 175.3(5) . . . . yes
C(2) C(3) C(1) C(8) -105.8(7) . . . . yes
C(2) C(25) C(26) C(27) -179.8(8) . . . . yes
C(2) C(25) C(30) C(29) 178.5(6) . . . . yes
C(3) C(1) C(2) C(25) -114.3(7) . . . . yes
C(3) C(2) C(1) C(8) 108.2(6) . . . . yes
C(3) C(2) C(25) C(26) -152.8(7) . . . . yes
C(3) C(2) C(25) C(30) 29.4(10) . . . . yes
C(8) O(4) C(9) C(10) 137.6(5) . . . . yes
C(8) O(4) C(9) C(14) -99.7(6) . . . . yes
C(8) C(1) C(2) C(25) -6.1(9) . . . . yes
C(9) C(10) C(11) C(12) -54.9(8) . . . . yes
C(9) C(10) C(15) C(16) 72.6(7) . . . . yes
C(9) C(10) C(15) C(22) -50.6(7) . . . . yes
C(9) C(10) C(15) C(23) -170.8(6) . . . . yes
C(9) C(14) C(13) C(12) 54.8(8) . . . . yes
C(9) C(14) C(13) C(24) 178.5(6) . . . . yes
C(10) C(9) C(14) C(13) -59.2(7) . . . . yes
C(10) C(11) C(12) C(13) 55.4(8) . . . . yes
C(10) C(15) C(16) C(17) -122.3(7) . . . . yes
C(10) C(15) C(16) C(21) 60.6(8) . . . . yes
C(11) C(10) C(9) C(14) 56.2(7) . . . . yes
C(11) C(10) C(15) C(16) -163.6(6) . . . . yes
C(11) C(10) C(15) C(22) 73.2(8) . . . . yes
C(11) C(10) C(15) C(23) -47.0(8) . . . . yes
C(11) C(12) C(13) C(14) -53.4(8) . . . . yes
C(11) C(12) C(13) C(24) -176.9(6) . . . . yes
C(12) C(11) C(10) C(15) 177.8(6) . . . . yes
C(14) C(9) C(10) C(15) -176.9(5) . . . . yes
C(15) C(16) C(17) C(18) -175.9(7) . . . . yes
C(15) C(16) C(21) C(20) 175.1(8) . . . . yes
C(16) C(17) C(18) C(19) 0(1) . . . . yes
C(16) C(21) C(20) C(19) 1(1) . . . . yes
C(17) C(16) C(15) C(22) 0.7(9) . . . . yes
C(17) C(16) C(15) C(23) 118.6(8) . . . . yes
C(17) C(16) C(21) C(20) -2(1) . . . . yes
C(17) C(18) C(19) C(20) -1(1) . . . . yes
C(18) C(17) C(16) C(21) 1(1) . . . . yes
C(18) C(19) C(20) C(21) 0(1) . . . . yes
C(21) C(16) C(15) C(22) -176.4(7) . . . . yes
C(21) C(16) C(15) C(23) -58.5(9) . . . . yes
C(25) C(26) C(27) C(28) 2(1) . . . . yes
C(25) C(30) C(29) C(28) 0(1) . . . . yes
C(26) C(25) C(30) C(29) 0(1) . . . . yes
C(26) C(27) C(28) C(29) -1(1) . . . . yes
C(27) C(26) C(25) C(30) -1(1) . . . . yes
C(27) C(28) O(6) C(31) 176.6(10) . . . . yes
C(27) C(28) C(29) C(30) 0(1) . . . . yes
C(29) C(28) O(6) C(31) -3(1) . . . . yes
C(29) C(28) O(6) C(31) -3(1) . . . . yes

loop_
_cod_related_entry_id
_cod_related_entry_database
_cod_related_entry_code
1 ChemSpider 10224006
